data_2217259
loop_
_publ_author_name
'Venkatraman, Ramaiyer'
'Sitole, Lungile'
'Fronczek, Frank R.'

_publ_section_title
;
 Rhodamine 6G hexachloridostannate(IV) acetonitrile disolvate
;
_journal_coeditor_code PV2056
_journal_issue 1
_journal_name_full 'Acta Crystallographica Section E'
_journal_page_first m199
_journal_page_last m199
_journal_paper_doi 10.1107/S1600536807066287
_journal_volume 64
_journal_year 2008
_chemical_formula_iupac '(C27 H29 N2 O3)2 [Sn Cl6], 2C2 H3 N'
_chemical_formula_moiety '2(C27 H29 N2 O3), Cl6 Sn, 2(C2 H3 N)'
_chemical_formula_sum 'C58 H64 Cl6 N6 O6 Sn'
_chemical_formula_weight 1272.54
_chemical_name_systematic
;
bis({6-ethylamino-10-[2-(methoxycarbonyl)phenyl]-2,7-dimethylxanthen-3-
ylidene}ethanaminium) hexachloridotin(IV) acetonitrile disolvate
;
_space_group_IT_number 2
_symmetry_cell_setting triclinic
_symmetry_space_group_name_Hall '-P 1'
_symmetry_space_group_name_H-M 'P -1'
_atom_sites_solution_hydrogens geom
_atom_sites_solution_primary direct
_atom_sites_solution_secondary difmap
_audit_creation_method SHELXL-97
_cell_angle_alpha 80.583(4)
_cell_angle_beta 77.309(4)
_cell_angle_gamma 82.467(4)
_cell_formula_units_Z 1
_cell_length_a 9.7871(10)
_cell_length_b 11.7827(11)
_cell_length_c 13.2893(12)
_cell_measurement_reflns_used 13141
_cell_measurement_temperature 90.0(5)
_cell_measurement_theta_max 36.8
_cell_measurement_theta_min 2.5
_cell_volume 1467.7(2)
_computing_cell_refinement 'Denzo and Scalepack (Otwinowski & Minor, 1997)'
_computing_data_collection 'COLLECT (Nonius, 2000)'
_computing_data_reduction 'Denzo and Scalepack (Otwinowski & Minor, 1997)'
_computing_molecular_graphics 'ORTEP-3 for Windows (Farrugia, 1997)'
_computing_publication_material 'SHELXL97 (Sheldrick, 1997)'
_computing_structure_refinement 'SHELXL97 (Sheldrick, 1997)'
_computing_structure_solution 'SIR97 (Altomare <i>et al.</i>,  1999)'
_diffrn_ambient_temperature 90.0(5)
_diffrn_measured_fraction_theta_full 0.998
_diffrn_measured_fraction_theta_max 0.975
_diffrn_measurement_device_type 'Nonius KappaCCD diffractometer with Oxford Cryostream'
_diffrn_measurement_method ' \w scans with \k offsets'
_diffrn_radiation_monochromator graphite
_diffrn_radiation_source 'fine-focus sealed tube'
_diffrn_radiation_type MoK\a
_diffrn_radiation_wavelength 0.71073
_diffrn_reflns_av_R_equivalents 0.024
_diffrn_reflns_av_sigmaI/netI 0.0339
_diffrn_reflns_limit_h_max 16
_diffrn_reflns_limit_h_min -16
_diffrn_reflns_limit_k_max 19
_diffrn_reflns_limit_k_min -19
_diffrn_reflns_limit_l_max 21
_diffrn_reflns_limit_l_min -22
_diffrn_reflns_number 54250
_diffrn_reflns_theta_full 25.0
_diffrn_reflns_theta_max 36.8
_diffrn_reflns_theta_min 2.7
_diffrn_standards_decay_% <2
_diffrn_standards_number 0
_exptl_absorpt_coefficient_mu 0.763
_exptl_absorpt_correction_T_max 0.832
_exptl_absorpt_correction_T_min 0.815
_exptl_absorpt_correction_type multi-scan
_exptl_absorpt_process_details '(DENZO and SCALEPACK; Otwinowski & Minor, 1997)'
_exptl_crystal_colour red-orange
_exptl_crystal_density_diffrn 1.440
_exptl_crystal_density_method 'not measured'
_exptl_crystal_description fragment
_exptl_crystal_F_000 654
_exptl_crystal_size_max 0.28
_exptl_crystal_size_mid 0.27
_exptl_crystal_size_min 0.25
_refine_diff_density_max 0.74
_refine_diff_density_min -1.24
_refine_ls_extinction_coef 0.0053(5)
_refine_ls_extinction_expression Fc^*^=kFc[1+0.001xFc^2^\l^3^/sin(2\q)]^-1/4^
_refine_ls_extinction_method SHELXL
_refine_ls_goodness_of_fit_ref 1.032
_refine_ls_hydrogen_treatment mixed
_refine_ls_matrix_type full
_refine_ls_number_parameters 362
_refine_ls_number_reflns 14412
_refine_ls_number_restraints 0
_refine_ls_restrained_S_all 1.032
_refine_ls_R_factor_all 0.036
_refine_ls_R_factor_gt 0.029
_refine_ls_shift/su_max 0.000
_refine_ls_shift/su_mean 0.000
_refine_ls_structure_factor_coef Fsqd
_refine_ls_weighting_details 'calc w=1/[\s^2^(Fo^2^)+(0.0303P)^2^+0.8210P] where P=(Fo^2^+2Fc^2^)/3'
_refine_ls_weighting_scheme calc
_refine_ls_wR_factor_gt 0.071
_refine_ls_wR_factor_ref 0.073
_reflns_number_gt 12969
_reflns_number_total 14412
_reflns_threshold_expression I>2\s(I)
_cod_data_source_file pv2056.cif
_cod_data_source_block I
_cod_depositor_comments
;
The following automatic conversions were performed:
'_symmetry_cell_setting' value 'Triclinic' changed to 'triclinic'
according to '/home/saulius/struct/CIF-dictionaries/cif_core.dic'
dictionary named 'cif_core.dic' version 2.4.1 from 2010-06-29.

Automatic conversion script
Id: cif_fix_enum 1527 2010-12-29 10:47:43Z saulius 

The following automatic conversions were performed:

'_symmetry_cell_setting' value 'Triclinic' changed to 'triclinic'
according to /home/saulius/struct/CIF-dictionaries/cif_core.dic
dictionary named 'cif_core.dic' version 2.4.1 from 2010-06-29.

Automatic conversion script
Id: cif_fix_values 1715 2011-07-08 13:25:40Z adriana 
;
_cod_database_code 2217259
_cod_database_fobs_code 2217259

loop_
_symmetry_equiv_pos_as_xyz
'x, y, z'
'-x, -y, -z'

loop_
_atom_site_type_symbol
_atom_site_label
_atom_site_fract_x
_atom_site_fract_y
_atom_site_fract_z
_atom_site_U_iso_or_equiv
_atom_site_adp_type
_atom_site_calc_flag
_atom_site_refinement_flags
_atom_site_occupancy
Sn Sn1 0.5000 0.0000 0.0000 0.00926(3) Uani d S 1
Cl Cl1 0.53900(3) 0.04133(2) 0.164917(19) 0.01502(5) Uani d . 1
Cl Cl2 0.51522(3) 0.20275(2) -0.07554(2) 0.01362(4) Uani d . 1
Cl Cl3 0.24802(3) 0.04038(2) 0.05732(2) 0.01381(4) Uani d . 1
O O1 0.40633(8) 0.58975(7) 0.38427(6) 0.01354(13) Uani d . 1
O O2 1.06811(9) 0.46854(8) 0.36352(7) 0.01853(15) Uani d . 1
O O3 0.83375(10) 0.47563(9) 0.39044(9) 0.0272(2) Uani d . 1
N N1 0.42673(10) 0.33594(9) 0.13842(8) 0.01642(17) Uani d . 1
H H1N 0.4731(19) 0.3059(16) 0.0897(14) 0.020 Uiso d . 1
N N2 0.35159(10) 0.83221(9) 0.64389(7) 0.01542(16) Uani d . 1
H H2N 0.3892(19) 0.8743(16) 0.6750(14) 0.019 Uiso d . 1
C C1 0.48174(10) 0.54161(9) 0.30004(8) 0.01118(15) Uani d . 1
C C2 0.41464(10) 0.46614(9) 0.26289(8) 0.01275(16) Uani d . 1
H H2 0.3206 0.4516 0.2948 0.015 Uiso calc R 1
C C3 0.48671(11) 0.41085(9) 0.17721(8) 0.01291(16) Uani d . 1
C C4 0.63032(11) 0.43418(9) 0.12992(8) 0.01360(16) Uani d . 1
C C5 0.69115(11) 0.51151(9) 0.16815(8) 0.01310(16) Uani d . 1
H H5 0.7846 0.5275 0.1359 0.016 Uiso calc R 1
C C6 0.62049(10) 0.56913(9) 0.25423(8) 0.01122(15) Uani d . 1
C C7 0.68061(10) 0.64746(8) 0.29612(8) 0.01058(15) Uani d . 1
C C8 0.60111(10) 0.69685(9) 0.38325(8) 0.01108(15) Uani d . 1
C C9 0.65144(10) 0.77664(9) 0.43315(8) 0.01170(15) Uani d . 1
H H9 0.7429 0.8005 0.4054 0.014 Uiso calc R 1
C C10 0.57244(11) 0.82019(9) 0.51976(8) 0.01222(15) Uani d . 1
C C11 0.43234(11) 0.78594(9) 0.56098(8) 0.01258(16) Uani d . 1
C C12 0.38037(11) 0.70714(9) 0.51364(8) 0.01331(16) Uani d . 1
H H12 0.2889 0.6832 0.5408 0.016 Uiso calc R 1
C C13 0.46414(10) 0.66475(9) 0.42693(8) 0.01159(15) Uani d . 1
C C14 0.70941(13) 0.37222(11) 0.04109(10) 0.0197(2) Uani d . 1
H H14A 0.8074 0.3907 0.0232 0.030 Uiso calc R 1
H H14B 0.6655 0.3969 -0.0195 0.030 Uiso calc R 1
H H14C 0.7069 0.2886 0.0616 0.030 Uiso calc R 1
C C15 0.62856(12) 0.90417(10) 0.57043(9) 0.01553(17) Uani d . 1
H H15A 0.7239 0.9186 0.5326 0.023 Uiso calc R 1
H H15B 0.6310 0.8716 0.6428 0.023 Uiso calc R 1
H H15C 0.5674 0.9770 0.5689 0.023 Uiso calc R 1
C C16 0.82316(10) 0.68456(8) 0.24669(8) 0.01064(15) Uani d . 1
C C17 0.94862(10) 0.62467(9) 0.27097(8) 0.01147(15) Uani d . 1
C C18 1.07793(11) 0.66730(9) 0.22341(8) 0.01360(16) Uani d . 1
H H18 1.1625 0.6273 0.2402 0.016 Uiso calc R 1
C C19 1.08333(11) 0.76787(9) 0.15174(8) 0.01417(17) Uani d . 1
H H19 1.1713 0.7963 0.1196 0.017 Uiso calc R 1
C C20 0.95942(12) 0.82636(10) 0.12744(9) 0.01498(17) Uani d . 1
H H20 0.9629 0.8948 0.0784 0.018 Uiso calc R 1
C C21 0.82987(11) 0.78526(9) 0.17463(8) 0.01412(17) Uani d . 1
H H21 0.7457 0.8260 0.1576 0.017 Uiso calc R 1
C C22 0.94161(11) 0.51676(9) 0.34679(9) 0.01400(17) Uani d . 1
C C23 1.06484(13) 0.36159(11) 0.43498(10) 0.0211(2) Uani d . 1
H H23A 0.9925 0.3717 0.4976 0.032 Uiso calc R 1
H H23B 1.1569 0.3406 0.4543 0.032 Uiso calc R 1
H H23C 1.0429 0.3000 0.4014 0.032 Uiso calc R 1
C C24 0.28833(12) 0.29543(10) 0.18084(9) 0.01633(18) Uani d . 1
H H24A 0.2628 0.3019 0.2562 0.020 Uiso calc R 1
H H24B 0.2931 0.2127 0.1733 0.020 Uiso calc R 1
C C25 0.17375(14) 0.36257(13) 0.12788(12) 0.0258(2) Uani d . 1
H H25A 0.1665 0.4443 0.1367 0.039 Uiso calc R 1
H H25B 0.0836 0.3314 0.1593 0.039 Uiso calc R 1
H H25C 0.1973 0.3554 0.0535 0.039 Uiso calc R 1
C C26 0.20472(12) 0.81093(11) 0.68565(9) 0.0185(2) Uani d . 1
H H26A 0.2000 0.7296 0.7190 0.022 Uiso calc R 1
H H26B 0.1527 0.8234 0.6281 0.022 Uiso calc R 1
C C27 0.13662(13) 0.89136(12) 0.76511(10) 0.0232(2) Uani d . 1
H H27A 0.1871 0.8779 0.8227 0.035 Uiso calc R 1
H H27B 0.0382 0.8763 0.7920 0.035 Uiso calc R 1
H H27C 0.1406 0.9718 0.7319 0.035 Uiso calc R 1
N N3 -0.01218(17) 0.87440(15) 0.42927(13) 0.0429(4) Uani d . 1
C C28 0.09893(16) 0.88240(12) 0.37996(11) 0.0259(2) Uani d . 1
C C29 0.23901(15) 0.89178(14) 0.31671(11) 0.0267(3) Uani d . 1
H H29A 0.2723 0.8203 0.2862 0.040 Uiso calc R 1
H H29B 0.3031 0.9042 0.3603 0.040 Uiso calc R 1
H H29C 0.2364 0.9571 0.2609 0.040 Uiso calc R 1

loop_
_atom_site_aniso_label
_atom_site_aniso_U_11
_atom_site_aniso_U_22
_atom_site_aniso_U_33
_atom_site_aniso_U_12
_atom_site_aniso_U_13
_atom_site_aniso_U_23
Sn1 0.01002(4) 0.00916(4) 0.00947(4) -0.00130(3) -0.00229(3) -0.00309(3)
Cl1 0.01755(10) 0.01736(11) 0.01246(10) -0.00091(8) -0.00530(8) -0.00629(8)
Cl2 0.01605(10) 0.01023(9) 0.01489(10) -0.00222(7) -0.00319(8) -0.00189(7)
Cl3 0.01070(9) 0.01542(10) 0.01489(10) -0.00084(7) -0.00195(7) -0.00214(8)
O1 0.0112(3) 0.0151(3) 0.0155(3) -0.0041(2) 0.0009(2) -0.0078(3)
O2 0.0122(3) 0.0194(4) 0.0205(4) 0.0012(3) -0.0034(3) 0.0050(3)
O3 0.0140(4) 0.0235(4) 0.0401(6) -0.0072(3) -0.0080(4) 0.0150(4)
N1 0.0148(4) 0.0163(4) 0.0198(4) -0.0041(3) 0.0003(3) -0.0103(3)
N2 0.0155(4) 0.0181(4) 0.0135(4) -0.0043(3) 0.0004(3) -0.0073(3)
C1 0.0097(3) 0.0108(4) 0.0131(4) -0.0009(3) -0.0008(3) -0.0041(3)
C2 0.0104(4) 0.0126(4) 0.0162(4) -0.0023(3) -0.0012(3) -0.0058(3)
C3 0.0126(4) 0.0116(4) 0.0155(4) -0.0019(3) -0.0024(3) -0.0047(3)
C4 0.0120(4) 0.0142(4) 0.0150(4) -0.0018(3) -0.0005(3) -0.0058(3)
C5 0.0109(4) 0.0143(4) 0.0143(4) -0.0017(3) -0.0002(3) -0.0054(3)
C6 0.0094(3) 0.0113(4) 0.0132(4) -0.0014(3) -0.0015(3) -0.0034(3)
C7 0.0092(3) 0.0106(4) 0.0119(4) -0.0011(3) -0.0016(3) -0.0022(3)
C8 0.0106(4) 0.0112(4) 0.0118(4) -0.0019(3) -0.0017(3) -0.0026(3)
C9 0.0116(4) 0.0114(4) 0.0128(4) -0.0022(3) -0.0026(3) -0.0026(3)
C10 0.0133(4) 0.0121(4) 0.0123(4) -0.0023(3) -0.0031(3) -0.0030(3)
C11 0.0136(4) 0.0126(4) 0.0115(4) -0.0019(3) -0.0010(3) -0.0032(3)
C12 0.0129(4) 0.0138(4) 0.0135(4) -0.0039(3) 0.0007(3) -0.0052(3)
C13 0.0112(4) 0.0115(4) 0.0127(4) -0.0025(3) -0.0015(3) -0.0038(3)
C14 0.0171(5) 0.0222(5) 0.0207(5) -0.0045(4) 0.0030(4) -0.0129(4)
C15 0.0174(4) 0.0168(4) 0.0149(4) -0.0039(3) -0.0038(3) -0.0067(3)
C16 0.0095(3) 0.0114(4) 0.0114(4) -0.0020(3) -0.0014(3) -0.0028(3)
C17 0.0099(4) 0.0109(4) 0.0135(4) -0.0015(3) -0.0016(3) -0.0020(3)
C18 0.0097(4) 0.0142(4) 0.0168(4) -0.0018(3) -0.0015(3) -0.0029(3)
C19 0.0122(4) 0.0149(4) 0.0153(4) -0.0037(3) -0.0001(3) -0.0034(3)
C20 0.0152(4) 0.0147(4) 0.0144(4) -0.0045(3) -0.0019(3) 0.0005(3)
C21 0.0121(4) 0.0140(4) 0.0158(4) -0.0018(3) -0.0031(3) -0.0002(3)
C22 0.0124(4) 0.0128(4) 0.0167(4) -0.0012(3) -0.0042(3) -0.0002(3)
C23 0.0200(5) 0.0197(5) 0.0199(5) 0.0023(4) -0.0043(4) 0.0049(4)
C24 0.0158(4) 0.0139(4) 0.0206(5) -0.0046(3) -0.0018(4) -0.0065(4)
C25 0.0188(5) 0.0259(6) 0.0337(7) -0.0029(4) -0.0078(5) -0.0030(5)
C26 0.0152(4) 0.0217(5) 0.0186(5) -0.0044(4) 0.0023(4) -0.0088(4)
C27 0.0178(5) 0.0290(6) 0.0230(5) -0.0010(4) 0.0017(4) -0.0134(5)
N3 0.0356(7) 0.0410(8) 0.0433(8) -0.0075(6) 0.0048(6) 0.0053(7)
C28 0.0311(6) 0.0223(6) 0.0233(6) -0.0063(5) -0.0045(5) 0.0009(4)
C29 0.0252(6) 0.0370(7) 0.0190(5) -0.0098(5) -0.0050(4) -0.0010(5)

loop_
_atom_type_symbol
_atom_type_description
_atom_type_scat_dispersion_real
_atom_type_scat_dispersion_imag
_atom_type_scat_source
C C 0.0033 0.0016 'International Tables Vol C Tables 4.2.6.8 and 6.1.1.4'
H H 0.0000 0.0000 'International Tables Vol C Tables 4.2.6.8 and 6.1.1.4'
Cl Cl 0.1484 0.1585 'International Tables Vol C Tables 4.2.6.8 and 6.1.1.4'
N N 0.0061 0.0033 'International Tables Vol C Tables 4.2.6.8 and 6.1.1.4'
O O 0.0106 0.0060 'International Tables Vol C Tables 4.2.6.8 and 6.1.1.4'
Sn Sn -0.6537 1.4246 'International Tables Vol C Tables 4.2.6.8 and 6.1.1.4'

loop_
_geom_angle_atom_site_label_1
_geom_angle_atom_site_label_2
_geom_angle_atom_site_label_3
_geom_angle_site_symmetry_1
_geom_angle_site_symmetry_3
_geom_angle
Cl3 Sn1 Cl3 . 2_655 180.0
Cl3 Sn1 Cl1 . 2_655 89.363(10)
Cl3 Sn1 Cl1 2_655 2_655 90.638(10)
Cl3 Sn1 Cl1 . . 90.638(10)
Cl3 Sn1 Cl1 2_655 . 89.362(10)
Cl1 Sn1 Cl1 2_655 . 180.0
Cl3 Sn1 Cl2 . 2_655 90.291(10)
Cl3 Sn1 Cl2 2_655 2_655 89.709(10)
Cl1 Sn1 Cl2 2_655 2_655 90.829(10)
Cl1 Sn1 Cl2 . 2_655 89.170(10)
Cl3 Sn1 Cl2 . . 89.709(10)
Cl3 Sn1 Cl2 2_655 . 90.290(10)
Cl1 Sn1 Cl2 2_655 . 89.171(11)
Cl1 Sn1 Cl2 . . 90.830(10)
Cl2 Sn1 Cl2 2_655 . 180.0
C1 O1 C13 . . 120.30(8)
C22 O2 C23 . . 114.57(9)
C3 N1 C24 . . 126.24(9)
C3 N1 H1N . . 118.0(13)
C24 N1 H1N . . 115.6(13)
C11 N2 C26 . . 123.53(9)
C11 N2 H2N . . 118.5(12)
C26 N2 H2N . . 118.0(12)
O1 C1 C2 . . 116.05(9)
O1 C1 C6 . . 121.03(9)
C2 C1 C6 . . 122.93(9)
C1 C2 C3 . . 119.50(9)
C1 C2 H2 . . 120.3
C3 C2 H2 . . 120.3
N1 C3 C2 . . 121.95(10)
N1 C3 C4 . . 118.77(9)
C2 C3 C4 . . 119.29(9)
C5 C4 C3 . . 119.00(9)
C5 C4 C14 . . 121.49(10)
C3 C4 C14 . . 119.51(9)
C4 C5 C6 . . 122.88(9)
C4 C5 H5 . . 118.6
C6 C5 H5 . . 118.6
C7 C6 C1 . . 119.38(9)
C7 C6 C5 . . 124.23(9)
C1 C6 C5 . . 116.38(9)
C6 C7 C8 . . 118.96(9)
C6 C7 C16 . . 121.31(9)
C8 C7 C16 . . 119.63(9)
C7 C8 C13 . . 119.28(9)
C7 C8 C9 . . 124.03(9)
C13 C8 C9 . . 116.67(9)
C10 C9 C8 . . 122.33(9)
C10 C9 H9 . . 118.8
C8 C9 H9 . . 118.8
C9 C10 C11 . . 119.04(9)
C9 C10 C15 . . 121.00(9)
C11 C10 C15 . . 119.95(9)
N2 C11 C12 . . 120.82(10)
N2 C11 C10 . . 119.37(9)
C12 C11 C10 . . 119.80(9)
C13 C12 C11 . . 119.16(9)
C13 C12 H12 . . 120.4
C11 C12 H12 . . 120.4
O1 C13 C12 . . 115.99(9)
O1 C13 C8 . . 121.03(9)
C12 C13 C8 . . 122.98(9)
C4 C14 H14A . . 109.5
C4 C14 H14B . . 109.5
H14A C14 H14B . . 109.5
C4 C14 H14C . . 109.5
H14A C14 H14C . . 109.5
H14B C14 H14C . . 109.5
C10 C15 H15A . . 109.5
C10 C15 H15B . . 109.5
H15A C15 H15B . . 109.5
C10 C15 H15C . . 109.5
H15A C15 H15C . . 109.5
H15B C15 H15C . . 109.5
C21 C16 C17 . . 119.27(9)
C21 C16 C7 . . 117.43(9)
C17 C16 C7 . . 123.29(9)
C18 C17 C16 . . 119.71(9)
C18 C17 C22 . . 121.02(9)
C16 C17 C22 . . 119.27(9)
C19 C18 C17 . . 120.52(10)
C19 C18 H18 . . 119.7
C17 C18 H18 . . 119.7
C20 C19 C18 . . 119.63(10)
C20 C19 H19 . . 120.2
C18 C19 H19 . . 120.2
C19 C20 C21 . . 120.47(10)
C19 C20 H20 . . 119.8
C21 C20 H20 . . 119.8
C20 C21 C16 . . 120.40(10)
C20 C21 H21 . . 119.8
C16 C21 H21 . . 119.8
O3 C22 O2 . . 122.39(10)
O3 C22 C17 . . 124.24(10)
O2 C22 C17 . . 113.37(9)
O2 C23 H23A . . 109.5
O2 C23 H23B . . 109.5
H23A C23 H23B . . 109.5
O2 C23 H23C . . 109.5
H23A C23 H23C . . 109.5
H23B C23 H23C . . 109.5
N1 C24 C25 . . 113.19(10)
N1 C24 H24A . . 108.9
C25 C24 H24A . . 108.9
N1 C24 H24B . . 108.9
C25 C24 H24B . . 108.9
H24A C24 H24B . . 107.8
C24 C25 H25A . . 109.5
C24 C25 H25B . . 109.5
H25A C25 H25B . . 109.5
C24 C25 H25C . . 109.5
H25A C25 H25C . . 109.5
H25B C25 H25C . . 109.5
N2 C26 C27 . . 110.50(10)
N2 C26 H26A . . 109.5
C27 C26 H26A . . 109.5
N2 C26 H26B . . 109.5
C27 C26 H26B . . 109.5
H26A C26 H26B . . 108.1
C26 C27 H27A . . 109.5
C26 C27 H27B . . 109.5
H27A C27 H27B . . 109.5
C26 C27 H27C . . 109.5
H27A C27 H27C . . 109.5
H27B C27 H27C . . 109.5
N3 C28 C29 . . 179.32(18)
C28 C29 H29A . . 109.5
C28 C29 H29B . . 109.5
H29A C29 H29B . . 109.5
C28 C29 H29C . . 109.5
H29A C29 H29C . . 109.5
H29B C29 H29C . . 109.5

loop_
_geom_bond_atom_site_label_1
_geom_bond_atom_site_label_2
_geom_bond_site_symmetry_2
_geom_bond_distance
Sn1 Cl3 . 2.4237(3)
Sn1 Cl3 2_655 2.4237(3)
Sn1 Cl1 2_655 2.4396(3)
Sn1 Cl1 . 2.4396(3)
Sn1 Cl2 2_655 2.4454(3)
Sn1 Cl2 . 2.4454(3)
O1 C1 . 1.3618(12)
O1 C13 . 1.3632(12)
O2 C22 . 1.3417(13)
O2 C23 . 1.4479(15)
O3 C22 . 1.2078(14)
N1 C3 . 1.3443(13)
N1 C24 . 1.4583(15)
N1 H1N . 0.81(2)
N2 C11 . 1.3553(13)
N2 C26 . 1.4613(15)
N2 H2N . 0.86(2)
C1 C2 . 1.3802(14)
C1 C6 . 1.4169(14)
C2 C3 . 1.4099(14)
C2 H2 . 0.9500
C3 C4 . 1.4500(15)
C4 C5 . 1.3673(14)
C4 C14 . 1.5027(15)
C5 C6 . 1.4252(14)
C5 H5 . 0.9500
C6 C7 . 1.4008(14)
C7 C8 . 1.4109(14)
C7 C16 . 1.4941(14)
C8 C13 . 1.4128(14)
C8 C9 . 1.4266(14)
C9 C10 . 1.3727(14)
C9 H9 . 0.9500
C10 C11 . 1.4442(15)
C10 C15 . 1.5024(14)
C11 C12 . 1.4043(14)
C12 C13 . 1.3839(14)
C12 H12 . 0.9500
C14 H14A . 0.9800
C14 H14B . 0.9800
C14 H14C . 0.9800
C15 H15A . 0.9800
C15 H15B . 0.9800
C15 H15C . 0.9800
C16 C21 . 1.3966(15)
C16 C17 . 1.4080(14)
C17 C18 . 1.4017(14)
C17 C22 . 1.4865(15)
C18 C19 . 1.3925(15)
C18 H18 . 0.9500
C19 C20 . 1.3893(16)
C19 H19 . 0.9500
C20 C21 . 1.3955(15)
C20 H20 . 0.9500
C21 H21 . 0.9500
C23 H23A . 0.9800
C23 H23B . 0.9800
C23 H23C . 0.9800
C24 C25 . 1.5201(18)
C24 H24A . 0.9900
C24 H24B . 0.9900
C25 H25A . 0.9800
C25 H25B . 0.9800
C25 H25C . 0.9800
C26 C27 . 1.5198(16)
C26 H26A . 0.9900
C26 H26B . 0.9900
C27 H27A . 0.9800
C27 H27B . 0.9800
C27 H27C . 0.9800
N3 C28 . 1.146(2)
C28 C29 . 1.450(2)
C29 H29A . 0.9800
C29 H29B . 0.9800
C29 H29C . 0.9800

loop_
_geom_hbond_atom_site_label_D
_geom_hbond_atom_site_label_H
_geom_hbond_atom_site_label_A
_geom_hbond_site_symmetry_A
_geom_hbond_distance_DH
_geom_hbond_distance_HA
_geom_hbond_distance_DA
_geom_hbond_angle_DHA
N1 H1N Cl2 . 0.81(2) 2.61(2) 3.3644(10) 156(2)
N2 H2N Cl1 2_666 0.86(2) 2.75(2) 3.5603(10) 159(2)

loop_
_geom_torsion_atom_site_label_1
_geom_torsion_atom_site_label_2
_geom_torsion_atom_site_label_3
_geom_torsion_atom_site_label_4
_geom_torsion
C13 O1 C1 C2 179.54(9)
C13 O1 C1 C6 -0.75(15)
O1 C1 C2 C3 -178.69(9)
C6 C1 C2 C3 1.61(16)
C24 N1 C3 C2 -4.43(18)
C24 N1 C3 C4 174.88(11)
C1 C2 C3 N1 179.50(10)
C1 C2 C3 C4 0.18(16)
N1 C3 C4 C5 179.10(11)
C2 C3 C4 C5 -1.56(16)
N1 C3 C4 C14 -1.55(16)
C2 C3 C4 C14 177.78(11)
C3 C4 C5 C6 1.23(17)
C14 C4 C5 C6 -178.10(11)
O1 C1 C6 C7 -0.26(15)
C2 C1 C6 C7 179.42(10)
O1 C1 C6 C5 178.39(9)
C2 C1 C6 C5 -1.93(15)
C4 C5 C6 C7 179.04(10)
C4 C5 C6 C1 0.46(16)
C1 C6 C7 C8 0.11(15)
C5 C6 C7 C8 -178.42(10)
C1 C6 C7 C16 -176.29(9)
C5 C6 C7 C16 5.18(16)
C6 C7 C8 C13 1.00(15)
C16 C7 C8 C13 177.46(9)
C6 C7 C8 C9 179.40(10)
C16 C7 C8 C9 -4.14(15)
C7 C8 C9 C10 -177.98(10)
C13 C8 C9 C10 0.46(15)
C8 C9 C10 C11 -1.18(15)
C8 C9 C10 C15 -179.97(10)
C26 N2 C11 C12 -4.18(17)
C26 N2 C11 C10 174.54(10)
C9 C10 C11 N2 -177.33(10)
C15 C10 C11 N2 1.48(15)
C9 C10 C11 C12 1.40(15)
C15 C10 C11 C12 -179.79(10)
N2 C11 C12 C13 177.80(10)
C10 C11 C12 C13 -0.92(16)
C1 O1 C13 C12 -178.66(9)
C1 O1 C13 C8 1.91(15)
C11 C12 C13 O1 -179.22(9)
C11 C12 C13 C8 0.19(16)
C7 C8 C13 O1 -2.03(15)
C9 C8 C13 O1 179.45(9)
C7 C8 C13 C12 178.58(10)
C9 C8 C13 C12 0.06(15)
C6 C7 C16 C21 93.07(12)
C8 C7 C16 C21 -83.31(12)
C6 C7 C16 C17 -88.32(13)
C8 C7 C16 C17 95.30(12)
C21 C16 C17 C18 0.58(15)
C7 C16 C17 C18 -178.01(9)
C21 C16 C17 C22 -179.32(9)
C7 C16 C17 C22 2.09(15)
C16 C17 C18 C19 -0.52(15)
C22 C17 C18 C19 179.38(10)
C17 C18 C19 C20 0.11(16)
C18 C19 C20 C21 0.25(16)
C19 C20 C21 C16 -0.19(16)
C17 C16 C21 C20 -0.23(15)
C7 C16 C21 C20 178.44(10)
C23 O2 C22 O3 2.09(17)
C23 O2 C22 C17 -178.43(10)
C18 C17 C22 O3 179.92(12)
C16 C17 C22 O3 -0.18(17)
C18 C17 C22 O2 0.46(15)
C16 C17 C22 O2 -179.64(9)
C3 N1 C24 C25 96.39(14)
C11 N2 C26 C27 -169.80(11)
